data_7048076
loop_
_publ_author_name
'Huh, Daniel N.'
'Ziller, Joseph W.'
'Evans, William J.'

_publ_section_title
;
 Isolation of reactive Ln(ii) complexes with C<sub>5</sub>H<sub>4</sub>Me
 ligands (Cp<sup>Me</sup>) using inverse sandwich countercations:
 synthesis and structure of
 [(18-crown-6)K(\m-Cp<sup>Me</sup>)K(18-crown-6)][Cp<sup>Me</sup><sub>3</sub>Ln<sup>II</sup>]
 (Ln = Tb, Ho).
;
_journal_issue 48
_journal_name_full 'Dalton transactions (Cambridge, England : 2003)'
_journal_page_first 17285
_journal_page_last 17290
_journal_paper_doi 10.1039/c8dt03890b
_journal_volume 47
_journal_year 2018
_chemical_formula_sum 'C60 H100 K2 O15 Tb'
_chemical_formula_weight 1298.51
_chemical_properties_physical Air-sensitive,Moisture-sensitive
_space_group_crystal_system monoclinic
_space_group_IT_number 14
_space_group_name_Hall '-P 2ybc'
_space_group_name_H-M_alt 'P 1 21/c 1'
_symmetry_space_group_name_Hall '-P 2ybc'
_symmetry_space_group_name_H-M 'P 1 21/c 1'
_atom_sites_solution_hydrogens geom
_atom_sites_solution_primary dual
_atom_sites_solution_secondary difmap
_audit_creation_method SHELXL-2014/7
_audit_update_record
;
2018-09-27 deposited with the CCDC.
2018-11-14 downloaded from the CCDC.
;
_cell_angle_alpha 90
_cell_angle_beta 90.774(4)
_cell_angle_gamma 90
_cell_formula_units_Z 4
_cell_length_a 9.593(3)
_cell_length_b 26.141(9)
_cell_length_c 25.231(8)
_cell_measurement_reflns_used 9866
_cell_measurement_temperature 133(2)
_cell_measurement_theta_max 27.59
_cell_measurement_theta_min 2.26
_cell_volume 6327(4)
_computing_cell_refinement 'Bruker SAINT 8.34a, 2013'
_computing_data_collection 'Bruker APEX2 2014.11-0, 2014'
_computing_data_reduction 'Bruker SAINT 8.34a, 2013'
_computing_molecular_graphics 'Bruker SHELXTL'
_computing_publication_material 'Bruker SHELXTL'
_computing_structure_refinement 'SHELXL-2014/7 (Sheldrick, 2014)'
_computing_structure_solution 'Bruker SHELXTL 2014/4'
_diffrn_ambient_temperature 133(2)
_diffrn_measured_fraction_theta_full 1.000
_diffrn_measured_fraction_theta_max 1.000
_diffrn_measurement_device_type 'Bruker SMART APEX II CCD'
_diffrn_measurement_method '\f and \w scans'
_diffrn_radiation_type MoK\a
_diffrn_radiation_wavelength 0.71073
_diffrn_reflns_av_R_equivalents 0.0476
_diffrn_reflns_av_unetI/netI 0.0379
_diffrn_reflns_Laue_measured_fraction_full 1.000
_diffrn_reflns_Laue_measured_fraction_max 1.000
_diffrn_reflns_limit_h_max 11
_diffrn_reflns_limit_h_min -11
_diffrn_reflns_limit_k_max 32
_diffrn_reflns_limit_k_min -32
_diffrn_reflns_limit_l_max 31
_diffrn_reflns_limit_l_min -31
_diffrn_reflns_number 68430
_diffrn_reflns_point_group_measured_fraction_full 1.000
_diffrn_reflns_point_group_measured_fraction_max 1.000
_diffrn_reflns_theta_full 25.500
_diffrn_reflns_theta_max 26.372
_diffrn_reflns_theta_min 1.122
_diffrn_source 'fine-focus sealed tube'
_exptl_absorpt_coefficient_mu 1.311
_exptl_absorpt_correction_T_max 0.7458
_exptl_absorpt_correction_T_min 0.6436
_exptl_absorpt_correction_type multi-scan
_exptl_absorpt_process_details 'Bruker SADABS 2014/5'
_exptl_crystal_colour black
_exptl_crystal_density_diffrn 1.363
_exptl_crystal_density_meas ?
_exptl_crystal_density_method not_measured
_exptl_crystal_description prism
_exptl_crystal_F_000 2732
_exptl_crystal_size_max 0.335
_exptl_crystal_size_mid 0.136
_exptl_crystal_size_min 0.100
_refine_diff_density_max 2.429
_refine_diff_density_min -0.886
_refine_diff_density_rms 0.096
_refine_ls_extinction_method none
_refine_ls_goodness_of_fit_ref 1.046
_refine_ls_hydrogen_treatment constr
_refine_ls_matrix_type full
_refine_ls_number_parameters 680
_refine_ls_number_reflns 12924
_refine_ls_number_restraints 0
_refine_ls_restrained_S_all 1.046
_refine_ls_R_factor_all 0.0565
_refine_ls_R_factor_gt 0.0389
_refine_ls_shift/su_max 0.003
_refine_ls_shift/su_mean 0.000
_refine_ls_structure_factor_coef Fsqd
_refine_ls_weighting_details 'w=1/[\s^2^(Fo^2^)+(0.0394P)^2^+14.0844P] where P=(Fo^2^+2Fc^2^)/3'
_refine_ls_weighting_scheme calc
_refine_ls_wR_factor_gt 0.0886
_refine_ls_wR_factor_ref 0.0959
_reflns_Friedel_coverage 0.000
_reflns_number_gt 10335
_reflns_number_total 12924
_reflns_threshold_expression 'I > 2\s(I)'
_cod_data_source_file c8dt03890b2.cif
_cod_data_source_block dnh53
_cod_depositor_comments
;
The following automatic conversions were performed:

'_exptl_crystal_density_meas' value 'not_measured' was changed to '?'
- the value is perceived as not measured.

Automatic conversion script
Id: cif_fix_values 4973 2017-02-22 13:04:09Z antanas 

 Adding full bibliography for 7048075--7048076.cif.
;
_cod_original_cell_volume 6326(4)
_cod_database_code 7048076
_shelx_shelxl_version_number 2014/7
_shelx_space_group_comment
; 
The symmetry employed for this shelxl refinement is uniquely defined 
by the following loop, which should always be used as a source of 
symmetry information in preference to the above space-group names. 
They are only intended as comments. 
;
_shelx_estimated_absorpt_t_min 0.668
_shelx_estimated_absorpt_t_max 0.880
_exptl_absorpt_special_details
; 
Reflections not merged 
76422 Corrected reflections written to file dnh53s.hkl 
Estimated minimum and maximum transmission:  0.6436  0.7458 
The ratio (0.8630) of these values is more reliable than their absolute values 
Additional spherical absorption correction applied with mu*r =  0.2000 
Lambda/2 correction factor = 0.00150 
;

loop_
_space_group_symop_operation_xyz
'x, y, z'
'-x, y+1/2, -z+1/2'
'-x, -y, -z'
'x, -y-1/2, z-1/2'

loop_
_atom_site_label
_atom_site_type_symbol
_atom_site_fract_x
_atom_site_fract_y
_atom_site_fract_z
_atom_site_U_iso_or_equiv
_atom_site_adp_type
_atom_site_occupancy
_atom_site_site_symmetry_order
_atom_site_calc_flag
_atom_site_refinement_flags_posn
_atom_site_refinement_flags_adp
_atom_site_refinement_flags_occupancy
_atom_site_disorder_assembly
_atom_site_disorder_group
Tb1 Tb 0.90459(2) 0.29665(2) 0.51937(2) 0.01914(6) Uani 1 1 d . . . . .
C1 C 0.7660(5) 0.23107(17) 0.58582(18) 0.0370(10) Uani 1 1 d . . . . .
H1A H 0.7649 0.1930 0.5823 0.044 Uiso 1 1 calc R U . . .
C2 C 0.6660(4) 0.26371(18) 0.56421(17) 0.0360(10) Uani 1 1 d . . . . .
H2A H 0.5802 0.2526 0.5444 0.043 Uiso 1 1 calc R U . . .
C3 C 0.6886(5) 0.31252(17) 0.58536(17) 0.0366(10) Uani 1 1 d . . . . .
H3A H 0.6217 0.3418 0.5835 0.044 Uiso 1 1 calc R U . . .
C4 C 0.8070(5) 0.30926(18) 0.61932(16) 0.0372(11) Uani 1 1 d . . . . .
H4A H 0.8383 0.3364 0.6448 0.045 Uiso 1 1 calc R U . . .
C5 C 0.8517(4) 0.25809(18) 0.62001(16) 0.0347(10) Uani 1 1 d . . . . .
C6 C 0.9668(5) 0.2367(2) 0.65530(19) 0.0512(13) Uani 1 1 d . . . . .
H6A H 1.0467 0.2600 0.6553 0.077 Uiso 1 1 calc R U . . .
H6B H 0.9956 0.2032 0.6419 0.077 Uiso 1 1 calc R U . . .
H6C H 0.9326 0.2330 0.6915 0.077 Uiso 1 1 calc R U . . .
C7 C 0.7292(5) 0.36623(16) 0.47387(18) 0.0376(11) Uani 1 1 d . . . . .
H7A H 0.6255 0.3666 0.4775 0.045 Uiso 1 1 calc R U . . .
C8 C 0.8034(6) 0.34201(16) 0.43194(17) 0.0431(12) Uani 1 1 d . . . . .
H8A H 0.7603 0.3241 0.4008 0.052 Uiso 1 1 calc R U . . .
C9 C 0.9398(5) 0.36024(16) 0.43514(16) 0.0367(10) Uani 1 1 d . . . . .
H9A H 1.0117 0.3560 0.4072 0.044 Uiso 1 1 calc R U . . .
C10 C 0.9517(4) 0.39219(15) 0.47866(15) 0.0289(9) Uani 1 1 d . . . . .
H10A H 1.0348 0.4139 0.4872 0.035 Uiso 1 1 calc R U . . .
C11 C 0.8218(4) 0.39702(14) 0.50223(15) 0.0283(9) Uani 1 1 d . . . . .
C12 C 0.7908(5) 0.43146(16) 0.54901(17) 0.0377(10) Uani 1 1 d . . . . .
H12A H 0.6922 0.4283 0.5582 0.056 Uiso 1 1 calc R U . . .
H12B H 0.8111 0.4670 0.5396 0.056 Uiso 1 1 calc R U . . .
H12C H 0.8489 0.4213 0.5794 0.056 Uiso 1 1 calc R U . . .
C13 C 1.1491(4) 0.24471(14) 0.53685(16) 0.0262(8) Uani 1 1 d . . . . .
H13A H 1.2055 0.2458 0.5705 0.031 Uiso 1 1 calc R U . . .
C14 C 1.0489(4) 0.20749(15) 0.52416(17) 0.0309(9) Uani 1 1 d . . . . .
H14A H 1.0249 0.1773 0.5466 0.037 Uiso 1 1 calc R U . . .
C15 C 1.0105(5) 0.21407(16) 0.47093(19) 0.0406(11) Uani 1 1 d . . . . .
H15A H 0.9556 0.1890 0.4492 0.049 Uiso 1 1 calc R U . . .
C16 C 1.0893(5) 0.25477(17) 0.45059(16) 0.0374(11) Uani 1 1 d . . . . .
H16A H 1.0966 0.2638 0.4122 0.045 Uiso 1 1 calc R U . . .
C17 C 1.1757(4) 0.27410(15) 0.49149(16) 0.0280(9) Uani 1 1 d . . . . .
C18 C 1.2829(5) 0.31613(17) 0.4879(2) 0.0443(12) Uani 1 1 d . . . . .
H18A H 1.2445 0.3446 0.4670 0.066 Uiso 1 1 calc R U . . .
H18B H 1.3665 0.3029 0.4707 0.066 Uiso 1 1 calc R U . . .
H18C H 1.3074 0.3282 0.5236 0.066 Uiso 1 1 calc R U . . .
K1 K 0.38956(8) 0.36567(3) 0.79919(3) 0.01869(16) Uani 1 1 d . . . . .
K2 K 0.66928(8) 0.55593(3) 0.77106(3) 0.01857(16) Uani 1 1 d . . . . .
O1 O 0.1035(3) 0.39832(10) 0.79862(10) 0.0257(6) Uani 1 1 d . . . . .
O2 O 0.1956(3) 0.34950(10) 0.70675(10) 0.0245(6) Uani 1 1 d . . . . .
O3 O 0.4646(3) 0.30851(9) 0.70887(10) 0.0234(6) Uani 1 1 d . . . . .
O4 O 0.5962(3) 0.28279(10) 0.80542(10) 0.0246(6) Uani 1 1 d . . . . .
O5 O 0.5035(3) 0.32711(10) 0.90024(10) 0.0251(6) Uani 1 1 d . . . . .
O6 O 0.2282(3) 0.36389(10) 0.89248(10) 0.0248(6) Uani 1 1 d . . . . .
O7 O 0.6010(3) 0.60913(10) 0.86754(10) 0.0275(6) Uani 1 1 d . . . . .
O8 O 0.4576(2) 0.63599(10) 0.77498(10) 0.0232(6) Uani 1 1 d . . . . .
O9 O 0.5448(3) 0.59745(10) 0.67692(10) 0.0241(6) Uani 1 1 d . . . . .
O10 O 0.8191(3) 0.56486(10) 0.66854(11) 0.0288(6) Uani 1 1 d . . . . .
O11 O 0.9577(3) 0.53126(11) 0.75826(11) 0.0318(6) Uani 1 1 d . . . . .
O12 O 0.8788(3) 0.57592(11) 0.85577(11) 0.0347(7) Uani 1 1 d . . . . .
C19 C 0.6353(4) 0.44018(14) 0.79333(17) 0.0276(9) Uani 1 1 d . . . . .
H19A H 0.7218 0.4230 0.7981 0.033 Uiso 1 1 calc R U . . .
C20 C 0.5560(4) 0.46236(15) 0.83337(16) 0.0319(9) Uani 1 1 d . . . . .
H20A H 0.5796 0.4633 0.8700 0.038 Uiso 1 1 calc R U . . .
C21 C 0.4375(4) 0.48267(15) 0.81008(18) 0.0321(9) Uani 1 1 d . . . . .
H21A H 0.3648 0.4997 0.8282 0.039 Uiso 1 1 calc R U . . .
C22 C 0.4420(4) 0.47408(14) 0.75621(17) 0.0294(9) Uani 1 1 d . . . . .
H22A H 0.3733 0.4843 0.7309 0.035 Uiso 1 1 calc R U . . .
C23 C 0.5652(4) 0.44769(14) 0.74518(15) 0.0275(9) Uani 1 1 d . . . . .
C24 C 0.6141(6) 0.42938(19) 0.69094(19) 0.0490(13) Uani 1 1 d . . . . .
H24A H 0.5603 0.4468 0.6630 0.073 Uiso 1 1 calc R U . . .
H24B H 0.6001 0.3924 0.6880 0.073 Uiso 1 1 calc R U . . .
H24C H 0.7133 0.4373 0.6871 0.073 Uiso 1 1 calc R U . . .
C25 C 0.0163(4) 0.39323(16) 0.75264(16) 0.0289(9) Uani 1 1 d . . . . .
H25A H -0.0503 0.4221 0.7506 0.035 Uiso 1 1 calc R U . . .
H25B H -0.0376 0.3610 0.7545 0.035 Uiso 1 1 calc R U . . .
C26 C 0.1069(4) 0.39295(15) 0.70450(16) 0.0285(9) Uani 1 1 d . . . . .
H26A H 0.0481 0.3917 0.6720 0.034 Uiso 1 1 calc R U . . .
H26B H 0.1635 0.4246 0.7035 0.034 Uiso 1 1 calc R U . . .
C27 C 0.2763(4) 0.34462(15) 0.66004(15) 0.0275(8) Uani 1 1 d . . . . .
H27A H 0.3326 0.3759 0.6547 0.033 Uiso 1 1 calc R U . . .
H27B H 0.2141 0.3401 0.6288 0.033 Uiso 1 1 calc R U . . .
C28 C 0.3697(4) 0.29921(15) 0.66622(15) 0.0268(8) Uani 1 1 d . . . . .
H28A H 0.3136 0.2683 0.6736 0.032 Uiso 1 1 calc R U . . .
H28B H 0.4215 0.2934 0.6331 0.032 Uiso 1 1 calc R U . . .
C29 C 0.5659(4) 0.26862(14) 0.71352(15) 0.0253(8) Uani 1 1 d . . . . .
H29A H 0.6146 0.2642 0.6795 0.030 Uiso 1 1 calc R U . . .
H29B H 0.5197 0.2359 0.7225 0.030 Uiso 1 1 calc R U . . .
C30 C 0.6675(4) 0.28309(15) 0.75613(16) 0.0271(9) Uani 1 1 d . . . . .
H30A H 0.7457 0.2584 0.7572 0.033 Uiso 1 1 calc R U . . .
H30B H 0.7058 0.3176 0.7491 0.033 Uiso 1 1 calc R U . . .
C31 C 0.6860(4) 0.29162(16) 0.84984(16) 0.0292(9) Uani 1 1 d . . . . .
H31A H 0.7266 0.3264 0.8479 0.035 Uiso 1 1 calc R U . . .
H31B H 0.7632 0.2664 0.8502 0.035 Uiso 1 1 calc R U . . .
C32 C 0.6017(4) 0.28632(15) 0.89885(16) 0.0305(9) Uani 1 1 d . . . . .
H32A H 0.5525 0.2530 0.8987 0.037 Uiso 1 1 calc R U . . .
H32B H 0.6634 0.2877 0.9306 0.037 Uiso 1 1 calc R U . . .
C33 C 0.4036(4) 0.31971(19) 0.94062(16) 0.0358(10) Uani 1 1 d . . . . .
H33A H 0.4512 0.3169 0.9756 0.043 Uiso 1 1 calc R U . . .
H33B H 0.3511 0.2877 0.9340 0.043 Uiso 1 1 calc R U . . .
C34 C 0.3064(4) 0.36387(19) 0.94056(15) 0.0368(10) Uani 1 1 d . . . . .
H34A H 0.2429 0.3613 0.9710 0.044 Uiso 1 1 calc R U . . .
H34B H 0.3598 0.3962 0.9439 0.044 Uiso 1 1 calc R U . . .
C35 C 0.1235(4) 0.40237(16) 0.89223(16) 0.0308(9) Uani 1 1 d . . . . .
H35A H 0.1669 0.4366 0.8892 0.037 Uiso 1 1 calc R U . . .
H35B H 0.0708 0.4011 0.9257 0.037 Uiso 1 1 calc R U . . .
C36 C 0.0275(4) 0.39303(16) 0.84600(15) 0.0279(9) Uani 1 1 d . . . . .
H36A H -0.0123 0.3582 0.8482 0.033 Uiso 1 1 calc R U . . .
H36B H -0.0502 0.4180 0.8464 0.033 Uiso 1 1 calc R U . . .
C37 C 0.4969(4) 0.64772(15) 0.86643(16) 0.0298(9) Uani 1 1 d . . . . .
H37A H 0.5396 0.6813 0.8585 0.036 Uiso 1 1 calc R U . . .
H37B H 0.4519 0.6500 0.9014 0.036 Uiso 1 1 calc R U . . .
C38 C 0.3916(4) 0.63461(15) 0.82495(16) 0.0294(9) Uani 1 1 d . . . . .
H38A H 0.3533 0.6000 0.8315 0.035 Uiso 1 1 calc R U . . .
H38B H 0.3138 0.6595 0.8256 0.035 Uiso 1 1 calc R U . . .
C39 C 0.3633(4) 0.62669(16) 0.73203(16) 0.0300(9) Uani 1 1 d . . . . .
H39A H 0.2826 0.6502 0.7342 0.036 Uiso 1 1 calc R U . . .
H39B H 0.3283 0.5911 0.7337 0.036 Uiso 1 1 calc R U . . .
C40 C 0.4375(4) 0.63505(16) 0.68152(16) 0.0312(9) Uani 1 1 d . . . . .
H40A H 0.3712 0.6322 0.6513 0.037 Uiso 1 1 calc R U . . .
H40B H 0.4787 0.6698 0.6811 0.037 Uiso 1 1 calc R U . . .
C41 C 0.6207(4) 0.60347(16) 0.62867(15) 0.0301(9) Uani 1 1 d . . . . .
H41A H 0.6689 0.6370 0.6286 0.036 Uiso 1 1 calc R U . . .
H41B H 0.5557 0.6023 0.5979 0.036 Uiso 1 1 calc R U . . .
C42 C 0.7248(4) 0.56115(16) 0.62497(15) 0.0319(9) Uani 1 1 d . . . . .
H42A H 0.6766 0.5277 0.6256 0.038 Uiso 1 1 calc R U . . .
H42B H 0.7761 0.5639 0.5913 0.038 Uiso 1 1 calc R U . . .
C43 C 0.9300(4) 0.52913(18) 0.66483(18) 0.0369(10) Uani 1 1 d . . . . .
H43A H 0.9784 0.5335 0.6307 0.044 Uiso 1 1 calc R U . . .
H43B H 0.8930 0.4938 0.6664 0.044 Uiso 1 1 calc R U . . .
C44 C 1.0289(4) 0.53808(18) 0.70978(19) 0.0392(11) Uani 1 1 d . . . . .
H44A H 1.1077 0.5137 0.7078 0.047 Uiso 1 1 calc R U . . .
H44B H 1.0668 0.5733 0.7079 0.047 Uiso 1 1 calc R U . . .
C45 C 1.0493(5) 0.53642(19) 0.80249(19) 0.0437(12) Uani 1 1 d . . . . .
H45A H 1.0973 0.5699 0.8011 0.052 Uiso 1 1 calc R U . . .
H45B H 1.1207 0.5091 0.8018 0.052 Uiso 1 1 calc R U . . .
C46 C 0.9677(5) 0.53266(19) 0.85173(19) 0.0448(12) Uani 1 1 d . . . . .
H46A H 0.9112 0.5010 0.8512 0.054 Uiso 1 1 calc R U . . .
H46B H 1.0316 0.5313 0.8828 0.054 Uiso 1 1 calc R U . . .
C47 C 0.8091(5) 0.57694(19) 0.90491(17) 0.0445(12) Uani 1 1 d . . . . .
H47A H 0.8775 0.5815 0.9343 0.053 Uiso 1 1 calc R U . . .
H47B H 0.7593 0.5442 0.9104 0.053 Uiso 1 1 calc R U . . .
C48 C 0.7074(5) 0.62029(19) 0.90449(17) 0.0424(11) Uani 1 1 d . . . . .
H48A H 0.6676 0.6247 0.9402 0.051 Uiso 1 1 calc R U . . .
H48B H 0.7550 0.6524 0.8946 0.051 Uiso 1 1 calc R U . . .
O13 O 1.2221(3) 0.47955(10) 0.62092(10) 0.0309(6) Uani 1 1 d . . . . .
C49 C 1.3163(4) 0.52012(15) 0.60898(15) 0.0277(9) Uani 1 1 d . . . . .
H49A H 1.3769 0.5278 0.6400 0.033 Uiso 1 1 calc R U . . .
H49B H 1.2643 0.5515 0.5991 0.033 Uiso 1 1 calc R U . . .
C50 C 1.4034(4) 0.50143(15) 0.56254(16) 0.0282(9) Uani 1 1 d . . . . .
H50A H 1.4110 0.5282 0.5350 0.034 Uiso 1 1 calc R U . . .
H50B H 1.4983 0.4915 0.5746 0.034 Uiso 1 1 calc R U . . .
C51 C 1.3228(5) 0.45522(18) 0.54158(17) 0.0383(10) Uani 1 1 d . . . . .
H51A H 1.3073 0.4577 0.5028 0.046 Uiso 1 1 calc R U . . .
H51B H 1.3728 0.4230 0.5497 0.046 Uiso 1 1 calc R U . . .
C52 C 1.1863(4) 0.45796(17) 0.57083(16) 0.0337(10) Uani 1 1 d . . . . .
H52A H 1.1184 0.4799 0.5516 0.040 Uiso 1 1 calc R U . . .
H52B H 1.1455 0.4234 0.5751 0.040 Uiso 1 1 calc R U . . .
O14 O 1.0048(4) 0.72225(15) 0.69944(16) 0.0600(10) Uani 1 1 d . . . . .
C53 C 0.9474(5) 0.67536(19) 0.7156(2) 0.0455(12) Uani 1 1 d . . . . .
H53A H 1.0042 0.6603 0.7448 0.055 Uiso 1 1 calc R U . . .
H53B H 0.9448 0.6509 0.6857 0.055 Uiso 1 1 calc R U . . .
C54 C 0.8009(4) 0.68644(17) 0.73437(19) 0.0369(10) Uani 1 1 d . . . . .
H54A H 0.7364 0.6578 0.7263 0.044 Uiso 1 1 calc R U . . .
H54B H 0.7992 0.6940 0.7728 0.044 Uiso 1 1 calc R U . . .
C55 C 0.7671(5) 0.73318(18) 0.7015(2) 0.0443(12) Uani 1 1 d . . . . .
H55A H 0.7338 0.7235 0.6656 0.053 Uiso 1 1 calc R U . . .
H55B H 0.6952 0.7544 0.7187 0.053 Uiso 1 1 calc R U . . .
C56 C 0.9018(6) 0.76058(19) 0.6992(2) 0.0586(15) Uani 1 1 d . . . . .
H56A H 0.9069 0.7814 0.6665 0.070 Uiso 1 1 calc R U . . .
H56B H 0.9137 0.7834 0.7303 0.070 Uiso 1 1 calc R U . . .
O15 O 0.7961(9) 0.4797(3) 1.0143(3) 0.1066(15) Uani 0.6 1 d G . P A 1
C57 C 0.8571(9) 0.4535(4) 0.9712(3) 0.1066(15) Uani 0.6 1 d G . P A 1
H57A H 0.8804 0.4775 0.9423 0.128 Uiso 0.6 1 calc R U P A 1
H57B H 0.9428 0.4353 0.9827 0.128 Uiso 0.6 1 calc R U P A 1
C58 C 0.7528(11) 0.4187(4) 0.9548(3) 0.1066(15) Uani 0.6 1 d G . P A 1
H58A H 0.7956 0.3889 0.9372 0.128 Uiso 0.6 1 calc R U P A 1
H58B H 0.6880 0.4354 0.9293 0.128 Uiso 0.6 1 calc R U P A 1
C59 C 0.6743(11) 0.4015(3) 1.0036(4) 0.1066(15) Uani 0.6 1 d G . P A 1
H59A H 0.5723 0.4038 0.9976 0.128 Uiso 0.6 1 calc R U P A 1
H59B H 0.6989 0.3659 1.0132 0.128 Uiso 0.6 1 calc R U P A 1
C60 C 0.7220(10) 0.4386(4) 1.0464(3) 0.1066(15) Uani 0.6 1 d G . P A 1
H60A H 0.7865 0.4220 1.0720 0.128 Uiso 0.6 1 calc R U P A 1
H60B H 0.6418 0.4530 1.0656 0.128 Uiso 0.6 1 calc R U P A 1
O15B O 0.5918(11) 0.4440(5) 1.0062(5) 0.1066(15) Uani 0.4 1 d G . P B 2
C57B C 0.6956(15) 0.4091(5) 0.9792(4) 0.1066(15) Uani 0.4 1 d G . P B 2
H57C H 0.6576 0.3741 0.9750 0.128 Uiso 0.4 1 calc R U P B 2
H57D H 0.7205 0.4226 0.9438 0.128 Uiso 0.4 1 calc R U P B 2
C58B C 0.8205(12) 0.4096(6) 1.0165(6) 0.1066(15) Uani 0.4 1 d G . P B 2
H58C H 0.8980 0.4299 1.0018 0.128 Uiso 0.4 1 calc R U P B 2
H58D H 0.8538 0.3744 1.0240 0.128 Uiso 0.4 1 calc R U P B 2
C59B C 0.7618(14) 0.4347(6) 1.0661(4) 0.1066(15) Uani 0.4 1 d G . P B 2
H59C H 0.7173 0.4088 1.0890 0.128 Uiso 0.4 1 calc R U P B 2
H59D H 0.8366 0.4521 1.0866 0.128 Uiso 0.4 1 calc R U P B 2
C60B C 0.6622(14) 0.4705(5) 1.0473(5) 0.1066(15) Uani 0.4 1 d G . P B 2
H60C H 0.5971 0.4803 1.0756 0.128 Uiso 0.4 1 calc R U P B 2
H60D H 0.7081 0.5016 1.0336 0.128 Uiso 0.4 1 calc R U P B 2

loop_
_atom_site_aniso_label
_atom_site_aniso_U_11
_atom_site_aniso_U_22
_atom_site_aniso_U_33
_atom_site_aniso_U_23
_atom_site_aniso_U_13
_atom_site_aniso_U_12
Tb1 0.02393(9) 0.01725(9) 0.01615(9) 0.00108(7) -0.00255(6) 0.00091(7)
C1 0.042(3) 0.028(2) 0.042(3) 0.0076(19) 0.012(2) -0.0077(19)
C2 0.024(2) 0.047(3) 0.037(2) 0.003(2) 0.0010(18) -0.0123(19)
C3 0.034(2) 0.039(2) 0.037(2) 0.0148(19) 0.0159(19) 0.0093(19)
C4 0.045(3) 0.046(3) 0.021(2) -0.0032(18) 0.0127(18) -0.021(2)
C5 0.028(2) 0.050(3) 0.026(2) 0.0184(19) 0.0042(17) 0.002(2)
C6 0.040(3) 0.077(4) 0.037(3) 0.019(3) 0.003(2) 0.006(3)
C7 0.030(2) 0.033(2) 0.050(3) 0.018(2) -0.013(2) 0.0071(18)
C8 0.080(4) 0.024(2) 0.025(2) 0.0017(17) -0.033(2) 0.007(2)
C9 0.059(3) 0.032(2) 0.019(2) 0.0078(17) 0.0084(19) 0.008(2)
C10 0.039(2) 0.022(2) 0.026(2) 0.0041(16) -0.0014(17) -0.0029(17)
C11 0.043(2) 0.0180(19) 0.023(2) 0.0024(15) -0.0035(17) 0.0068(17)
C12 0.046(3) 0.030(2) 0.037(2) 0.0003(19) 0.005(2) 0.008(2)
C13 0.025(2) 0.025(2) 0.029(2) 0.0019(16) -0.0008(16) 0.0084(16)
C14 0.030(2) 0.0168(19) 0.046(3) 0.0005(17) -0.0006(18) 0.0054(16)
C15 0.044(3) 0.031(2) 0.047(3) -0.022(2) -0.011(2) 0.011(2)
C16 0.051(3) 0.041(3) 0.020(2) -0.0069(18) 0.0013(19) 0.018(2)
C17 0.027(2) 0.027(2) 0.030(2) -0.0016(17) 0.0107(17) 0.0061(17)
C18 0.043(3) 0.030(2) 0.060(3) 0.005(2) 0.022(2) 0.003(2)
K1 0.0173(4) 0.0171(4) 0.0217(4) 0.0020(3) 0.0017(3) -0.0009(3)
K2 0.0182(4) 0.0165(4) 0.0210(4) -0.0002(3) -0.0015(3) -0.0011(3)
O1 0.0177(13) 0.0316(15) 0.0278(14) 0.0023(11) 0.0015(11) -0.0010(11)
O2 0.0252(14) 0.0256(14) 0.0226(14) 0.0074(11) 0.0026(11) 0.0029(11)
O3 0.0239(13) 0.0203(13) 0.0260(14) -0.0008(10) 0.0014(11) 0.0015(10)
O4 0.0188(13) 0.0276(14) 0.0276(14) 0.0008(11) 0.0022(11) 0.0023(10)
O5 0.0249(14) 0.0248(14) 0.0256(14) 0.0069(11) 0.0023(11) 0.0006(11)
O6 0.0224(13) 0.0330(15) 0.0191(13) 0.0016(11) 0.0018(10) 0.0032(11)
O7 0.0348(15) 0.0222(14) 0.0254(14) -0.0049(11) -0.0035(12) 0.0054(12)
O8 0.0186(13) 0.0250(14) 0.0261(14) -0.0036(11) 0.0003(10) 0.0006(10)
O9 0.0285(14) 0.0233(14) 0.0204(13) 0.0018(10) -0.0040(11) 0.0018(11)
O10 0.0234(14) 0.0332(15) 0.0299(15) -0.0082(12) 0.0043(11) -0.0034(12)
O11 0.0184(13) 0.0358(16) 0.0410(17) -0.0051(13) -0.0035(12) 0.0018(12)
O12 0.0355(16) 0.0315(16) 0.0370(17) -0.0031(13) -0.0117(13) 0.0078(13)
C19 0.0155(18) 0.0171(19) 0.050(3) 0.0078(17) -0.0012(17) -0.0006(14)
C20 0.043(2) 0.028(2) 0.025(2) 0.0003(17) -0.0034(18) -0.0169(19)
C21 0.029(2) 0.022(2) 0.046(3) -0.0039(18) 0.0103(19) -0.0033(17)
C22 0.025(2) 0.0181(19) 0.044(3) 0.0111(17) -0.0138(18) -0.0053(16)
C23 0.037(2) 0.0182(19) 0.028(2) -0.0017(16) 0.0100(17) -0.0129(16)
C24 0.063(3) 0.040(3) 0.045(3) -0.001(2) 0.014(2) -0.017(2)
C25 0.0205(19) 0.034(2) 0.032(2) 0.0077(18) -0.0044(16) 0.0008(17)
C26 0.024(2) 0.030(2) 0.031(2) 0.0086(17) -0.0045(16) 0.0027(16)
C27 0.032(2) 0.032(2) 0.0185(19) 0.0053(16) -0.0009(16) -0.0036(17)
C28 0.029(2) 0.029(2) 0.0229(19) -0.0027(17) 0.0031(15) -0.0027(17)
C29 0.028(2) 0.0178(19) 0.031(2) 0.0011(16) 0.0111(16) 0.0016(15)
C30 0.0221(19) 0.026(2) 0.033(2) 0.0028(16) 0.0083(16) 0.0035(15)
C31 0.0221(19) 0.030(2) 0.035(2) 0.0032(18) -0.0047(16) 0.0072(17)
C32 0.031(2) 0.030(2) 0.031(2) 0.0078(17) -0.0067(17) 0.0025(17)
C33 0.028(2) 0.056(3) 0.023(2) 0.0130(19) -0.0008(17) -0.002(2)
C34 0.027(2) 0.066(3) 0.018(2) -0.004(2) 0.0020(16) 0.002(2)
C35 0.029(2) 0.035(2) 0.029(2) -0.0049(17) 0.0055(17) 0.0047(17)
C36 0.0193(19) 0.034(2) 0.030(2) 0.0015(17) 0.0070(16) 0.0032(16)
C37 0.038(2) 0.022(2) 0.029(2) -0.0036(16) 0.0069(18) 0.0073(17)
C38 0.027(2) 0.025(2) 0.037(2) -0.0027(17) 0.0077(17) 0.0049(16)
C39 0.0201(19) 0.029(2) 0.041(2) -0.0068(18) -0.0102(17) 0.0039(16)
C40 0.034(2) 0.028(2) 0.031(2) 0.0006(17) -0.0160(18) 0.0051(17)
C41 0.040(2) 0.033(2) 0.0178(19) 0.0033(16) -0.0033(17) -0.0076(18)
C42 0.037(2) 0.037(2) 0.022(2) -0.0057(17) 0.0024(17) -0.0090(19)
C43 0.029(2) 0.041(3) 0.042(3) -0.010(2) 0.0118(19) 0.0055(19)
C44 0.018(2) 0.041(3) 0.058(3) -0.005(2) 0.0097(19) 0.0033(18)
C45 0.029(2) 0.044(3) 0.058(3) -0.008(2) -0.014(2) 0.011(2)
C46 0.043(3) 0.044(3) 0.047(3) -0.002(2) -0.020(2) 0.018(2)
C47 0.054(3) 0.051(3) 0.028(2) -0.005(2) -0.018(2) 0.009(2)
C48 0.050(3) 0.049(3) 0.027(2) -0.017(2) -0.013(2) 0.007(2)
O13 0.0376(16) 0.0313(15) 0.0239(14) 0.0034(12) 0.0059(12) -0.0047(13)
C49 0.035(2) 0.024(2) 0.024(2) 0.0000(16) 0.0019(17) -0.0032(17)
C50 0.026(2) 0.031(2) 0.028(2) -0.0030(17) 0.0030(16) -0.0009(17)
C51 0.046(3) 0.041(3) 0.027(2) -0.0104(19) 0.0075(19) -0.008(2)
C52 0.034(2) 0.035(2) 0.032(2) 0.0058(18) -0.0058(18) -0.0119(18)
O14 0.044(2) 0.059(2) 0.078(3) -0.023(2) 0.0200(19) -0.0199(18)
C53 0.045(3) 0.041(3) 0.050(3) -0.010(2) -0.005(2) 0.007(2)
C54 0.033(2) 0.031(2) 0.047(3) -0.001(2) 0.000(2) -0.0093(18)
C55 0.051(3) 0.037(3) 0.045(3) 0.004(2) 0.019(2) 0.008(2)
C56 0.098(5) 0.035(3) 0.044(3) -0.009(2) 0.025(3) -0.015(3)
O15 0.116(4) 0.113(4) 0.091(4) -0.001(3) 0.000(3) -0.009(3)
C57 0.116(4) 0.113(4) 0.091(4) -0.001(3) 0.000(3) -0.009(3)
C58 0.116(4) 0.113(4) 0.091(4) -0.001(3) 0.000(3) -0.009(3)
C59 0.116(4) 0.113(4) 0.091(4) -0.001(3) 0.000(3) -0.009(3)
C60 0.116(4) 0.113(4) 0.091(4) -0.001(3) 0.000(3) -0.009(3)
O15B 0.116(4) 0.113(4) 0.091(4) -0.001(3) 0.000(3) -0.009(3)
C57B 0.116(4) 0.113(4) 0.091(4) -0.001(3) 0.000(3) -0.009(3)
C58B 0.116(4) 0.113(4) 0.091(4) -0.001(3) 0.000(3) -0.009(3)
C59B 0.116(4) 0.113(4) 0.091(4) -0.001(3) 0.000(3) -0.009(3)
C60B 0.116(4) 0.113(4) 0.091(4) -0.001(3) 0.000(3) -0.009(3)

loop_
_atom_type_symbol
_atom_type_description
_atom_type_scat_dispersion_real
_atom_type_scat_dispersion_imag
_atom_type_scat_source
C C 0.0033 0.0016 'International Tables Vol C Tables 4.2.6.8 and 6.1.1.4'
H H 0.0000 0.0000 'International Tables Vol C Tables 4.2.6.8 and 6.1.1.4'
O O 0.0106 0.0060 'International Tables Vol C Tables 4.2.6.8 and 6.1.1.4'
K K 0.2009 0.2494 'International Tables Vol C Tables 4.2.6.8 and 6.1.1.4'
Tb Tb -0.1723 4.1537 'International Tables Vol C Tables 4.2.6.8 and 6.1.1.4'

loop_
_geom_angle_atom_site_label_1
_geom_angle_atom_site_label_2
_geom_angle_atom_site_label_3
_geom_angle
Cnt1 Tb1 Cnt2 119.9
Cnt1 Tb1 Cnt3 119.7
Cnt2 Tb1 Cnt3 120.2
C8 Tb1 C15 96.67(14)
C8 Tb1 C3 99.62(15)
C15 Tb1 C3 134.43(15)
C8 Tb1 C2 100.73(16)
C15 Tb1 C2 105.16(15)
C3 Tb1 C2 29.94(14)
C8 Tb1 C14 126.64(14)
C15 Tb1 C14 30.02(13)
C3 Tb1 C14 119.91(13)
C2 Tb1 C14 98.17(14)
C8 Tb1 C7 30.74(14)
C15 Tb1 C7 125.48(15)
C3 Tb1 C7 71.52(14)
C2 Tb1 C7 82.38(14)
C14 Tb1 C7 154.87(14)
C8 Tb1 C4 125.79(15)
C15 Tb1 C4 130.97(15)
C3 Tb1 C4 30.24(14)
C2 Tb1 C4 49.32(13)
C14 Tb1 C4 104.15(14)
C7 Tb1 C4 95.25(15)
C8 Tb1 C9 29.91(15)
C15 Tb1 C9 94.81(14)
C3 Tb1 C9 119.37(13)
C2 Tb1 C9 129.41(14)
C14 Tb1 C9 119.38(13)
C7 Tb1 C9 49.09(14)
C4 Tb1 C9 134.19(14)
C8 Tb1 C16 83.38(15)
C15 Tb1 C16 30.10(14)
C3 Tb1 C16 164.22(14)
C2 Tb1 C16 134.32(14)
C14 Tb1 C16 49.28(13)
C7 Tb1 C16 113.78(14)
C4 Tb1 C16 150.81(14)
C9 Tb1 C16 70.11(13)
C8 Tb1 C10 49.21(13)
C15 Tb1 C10 119.77(14)
C3 Tb1 C10 102.84(13)
C2 Tb1 C10 126.23(13)
C14 Tb1 C10 135.49(13)
C7 Tb1 C10 48.45(13)
C4 Tb1 C10 107.30(13)
C9 Tb1 C10 29.33(12)
C16 Tb1 C10 90.89(13)
C8 Tb1 C13 130.72(14)
C15 Tb1 C13 49.25(13)
C3 Tb1 C13 129.60(12)
C2 Tb1 C13 120.12(13)
C14 Tb1 C13 29.78(12)
C7 Tb1 C13 157.21(13)
C4 Tb1 C13 102.43(13)
C9 Tb1 C13 108.24(13)
C16 Tb1 C13 48.80(12)
C10 Tb1 C13 111.51(12)
C8 Tb1 C1 127.26(15)
C15 Tb1 C1 88.02(15)
C3 Tb1 C1 48.77(13)
C2 Tb1 C1 29.47(13)
C14 Tb1 C1 71.84(13)
C7 Tb1 C1 111.85(14)
C4 Tb1 C1 48.41(13)
C9 Tb1 C1 157.16(15)
C16 Tb1 C1 117.46(14)
C10 Tb1 C1 151.55(13)
C13 Tb1 C1 90.74(13)
C8 Tb1 C17 102.51(15)
C15 Tb1 C17 49.52(13)
C3 Tb1 C17 156.75(13)
C2 Tb1 C17 147.28(13)
C14 Tb1 C17 49.26(12)
C7 Tb1 C17 127.81(13)
C4 Tb1 C17 126.69(13)
C9 Tb1 C17 78.73(13)
C16 Tb1 C17 29.71(13)
C10 Tb1 C17 86.48(12)
C13 Tb1 C17 29.54(11)
C1 Tb1 C17 119.06(13)
C8 Tb1 C11 49.62(12)
C15 Tb1 C11 142.97(14)
C3 Tb1 C11 74.39(13)
C2 Tb1 C11 97.12(13)
C14 Tb1 C11 164.71(13)
C7 Tb1 C11 29.28(12)
C4 Tb1 C11 85.90(13)
C9 Tb1 C11 48.63(12)
C16 Tb1 C11 117.90(13)
C10 Tb1 C11 29.27(12)
C13 Tb1 C11 137.43(12)
C1 Tb1 C11 122.98(13)
C17 Tb1 C11 115.48(12)
C8 Tb1 C5 147.54(15)
C15 Tb1 C5 101.46(15)
C3 Tb1 C5 49.03(13)
C2 Tb1 C5 48.58(13)
C14 Tb1 C5 75.39(13)
C7 Tb1 C5 120.48(14)
C4 Tb1 C5 29.53(14)
C9 Tb1 C5 163.47(13)
C16 Tb1 C5 124.27(13)
C10 Tb1 C5 134.80(13)
C13 Tb1 C5 80.80(12)
C1 Tb1 C5 28.82(13)
C17 Tb1 C5 109.77(12)
C11 Tb1 C5 115.41(13)
C5 C1 C2 109.5(4)
C5 C1 Tb1 76.9(2)
C2 C1 Tb1 73.5(2)
C1 C2 C3 107.9(4)
C1 C2 Tb1 77.1(2)
C3 C2 Tb1 75.0(2)
C2 C3 C4 107.2(4)
C2 C3 Tb1 75.0(2)
C4 C3 Tb1 75.4(2)
C5 C4 C3 107.9(4)
C5 C4 Tb1 77.7(2)
C3 C4 Tb1 74.3(2)
C1 C5 C4 107.5(4)
C1 C5 C6 127.0(4)
C4 C5 C6 125.3(4)
C1 C5 Tb1 74.3(2)
C4 C5 Tb1 72.7(2)
C6 C5 Tb1 121.9(3)
C11 C7 C8 108.4(4)
C11 C7 Tb1 77.5(2)
C8 C7 Tb1 72.8(2)
C9 C8 C7 106.4(4)
C9 C8 Tb1 76.9(2)
C7 C8 Tb1 76.4(2)
C10 C9 C8 108.6(4)
C10 C9 Tb1 76.0(2)
C8 C9 Tb1 73.1(2)
C9 C10 C11 109.2(4)
C9 C10 Tb1 74.6(2)
C11 C10 Tb1 76.7(2)
C7 C11 C10 107.3(4)
C7 C11 C12 127.9(4)
C10 C11 C12 124.9(4)
C7 C11 Tb1 73.3(2)
C10 C11 Tb1 74.0(2)
C12 C11 Tb1 119.9(3)
C14 C13 C17 109.0(4)
C14 C13 Tb1 74.0(2)
C17 C13 Tb1 76.2(2)
C15 C14 C13 107.8(4)
C15 C14 Tb1 74.0(2)
C13 C14 Tb1 76.2(2)
C14 C15 C16 107.9(4)
C14 C15 Tb1 76.0(2)
C16 C15 Tb1 76.5(2)
C15 C16 C17 108.5(4)
C15 C16 Tb1 73.4(2)
C17 C16 Tb1 76.7(2)
C13 C17 C16 106.8(4)
C13 C17 C18 125.4(4)
C16 C17 C18 127.7(4)
C13 C17 Tb1 74.2(2)
C16 C17 Tb1 73.6(2)
C18 C17 Tb1 120.3(3)
K1 Cnt4 K2 177.2
O3 K1 O6 143.96(8)
O3 K1 O1 114.00(8)
O6 K1 O1 58.46(7)
O3 K1 O5 114.98(8)
O6 K1 O5 58.32(7)
O1 K1 O5 116.75(8)
O3 K1 O4 58.30(7)
O6 K1 O4 108.60(8)
O1 K1 O4 149.60(8)
O5 K1 O4 57.19(7)
O3 K1 O2 57.29(7)
O6 K1 O2 107.69(8)
O1 K1 O2 56.95(7)
O5 K1 O2 147.93(8)
O4 K1 O2 110.44(8)
O3 K1 C23 82.16(9)
O6 K1 C23 133.76(9)
O1 K1 C23 108.74(10)
O5 K1 C23 115.24(10)
O4 K1 C23 99.52(10)
O2 K1 C23 95.28(9)
O3 K1 C19 95.32(10)
O6 K1 C19 118.67(10)
O1 K1 C19 123.12(9)
O5 K1 C19 89.00(9)
O4 K1 C19 87.26(9)
O2 K1 C19 121.52(10)
C23 K1 C19 26.34(11)
O3 K1 C22 99.09(10)
O6 K1 C22 113.66(10)
O1 K1 C22 83.43(9)
O5 K1 C22 124.11(9)
O4 K1 C22 125.73(10)
O2 K1 C22 87.61(9)
C23 K1 C22 26.35(11)
C19 K1 C22 42.94(10)
O3 K1 C21 123.58(10)
O6 K1 C21 91.41(10)
O1 K1 C21 81.26(9)
O5 K1 C21 102.02(10)
O4 K1 C21 128.49(10)
O2 K1 C21 107.32(10)
C23 K1 C21 42.86(11)
C19 K1 C21 42.67(10)
C22 K1 C21 25.77(11)
O3 K1 C20 121.23(10)
O6 K1 C20 93.86(10)
O1 K1 C20 104.30(10)
O5 K1 C20 81.63(10)
O4 K1 C20 103.95(10)
O2 K1 C20 130.02(10)
C23 K1 C20 43.03(11)
C19 K1 C20 26.20(11)
C22 K1 C20 42.49(11)
C21 K1 C20 25.66(11)
O9 K2 O11 112.66(8)
O9 K2 O7 114.90(8)
O11 K2 O7 115.73(8)
O9 K2 O8 58.19(7)
O11 K2 O8 147.04(8)
O7 K2 O8 57.32(7)
O9 K2 O12 143.60(8)
O11 K2 O12 58.24(8)
O7 K2 O12 57.70(8)
O8 K2 O12 108.35(8)
O9 K2 O10 56.69(8)
O11 K2 O10 56.13(8)
O7 K2 O10 144.14(8)
O8 K2 O10 108.46(8)
O12 K2 O10 106.36(9)
O9 K2 C23 92.42(10)
O11 K2 C23 94.62(10)
O7 K2 C23 123.16(9)
O8 K2 C23 116.36(10)
O12 K2 C23 122.16(10)
O10 K2 C23 92.68(9)
O9 K2 C22 82.84(9)
O11 K2 C22 120.94(10)
O7 K2 C22 105.64(10)
O8 K2 C22 90.62(10)
O12 K2 C22 133.18(10)
O10 K2 C22 107.32(10)
C23 K2 C22 26.33(11)
O9 K2 C19 118.57(10)
O11 K2 C19 84.52(9)
O7 K2 C19 106.99(10)
O8 K2 C19 128.30(9)
O12 K2 C19 96.52(10)
O10 K2 C19 106.66(10)
C23 K2 C19 26.15(11)
C22 K2 C19 42.73(10)
O9 K2 C21 101.82(10)
O11 K2 C21 126.44(10)
O7 K2 C21 81.85(10)
O8 K2 C21 85.99(10)
O12 K2 C21 111.23(11)
O10 K2 C21 132.70(10)
C23 K2 C21 42.79(10)
C22 K2 C21 25.78(11)
C19 K2 C21 42.43(10)
O9 K2 C20 125.00(10)
O11 K2 C20 102.97(10)
O7 K2 C20 82.41(10)
O8 K2 C20 107.39(10)
O12 K2 C20 90.70(10)
O10 K2 C20 132.43(10)
C23 K2 C20 42.91(10)
C22 K2 C20 42.48(11)
C19 K2 C20 26.04(11)
C21 K2 C20 25.64(11)
C36 O1 C25 112.0(3)
C36 O1 K1 118.0(2)
C25 O1 K1 121.7(2)
C26 O2 C27 111.7(3)
C26 O2 K1 106.5(2)
C27 O2 K1 108.6(2)
C28 O3 C29 111.4(3)
C28 O3 K1 122.2(2)
C29 O3 K1 120.0(2)
C31 O4 C30 113.2(3)
C31 O4 K1 108.9(2)
C30 O4 K1 106.3(2)
C33 O5 C32 111.6(3)
C33 O5 K1 115.0(2)
C32 O5 K1 118.3(2)
C34 O6 C35 111.7(3)
C34 O6 K1 114.9(2)
C35 O6 K1 112.2(2)
C48 O7 C37 111.7(3)
C48 O7 K2 119.3(2)
C37 O7 K2 119.6(2)
C38 O8 C39 112.6(3)
C38 O8 K2 109.3(2)
C39 O8 K2 106.7(2)
C40 O9 C41 111.6(3)
C40 O9 K2 119.1(2)
C41 O9 K2 122.4(2)
C42 O10 C43 112.0(3)
C42 O10 K2 110.9(2)
C43 O10 K2 112.1(2)
C45 O11 C44 111.5(3)
C45 O11 K2 118.6(2)
C44 O11 K2 123.1(2)
C47 O12 C46 111.6(3)
C47 O12 K2 108.1(2)
C46 O12 K2 102.1(2)
C23 C19 C20 108.1(3)
C23 C19 K1 76.6(2)
C20 C19 K1 78.6(2)
C23 C19 K2 75.8(2)
C20 C19 K2 77.6(2)
K1 C19 K2 135.50(13)
C21 C20 C19 107.8(4)
C21 C20 K1 77.1(2)
C19 C20 K1 75.2(2)
C21 C20 K2 76.9(2)
C19 C20 K2 76.4(2)
K1 C20 K2 132.94(14)
C22 C21 C20 108.7(4)
C22 C21 K1 76.1(2)
C20 C21 K1 77.2(2)
C22 C21 K2 75.9(2)
C20 C21 K2 77.4(2)
K1 C21 K2 133.27(14)
C21 C22 C23 108.3(4)
C21 C22 K2 78.4(2)
C23 C22 K2 76.6(2)
C21 C22 K1 78.2(2)
C23 C22 K1 76.0(2)
K2 C22 K1 135.81(13)
C19 C23 C22 107.1(3)
C19 C23 C24 125.8(4)
C22 C23 C24 127.1(4)
C19 C23 K1 77.0(2)
C22 C23 K1 77.6(2)
C24 C23 K1 110.9(2)
C19 C23 K2 78.0(2)
C22 C23 K2 77.1(2)
C24 C23 K2 112.1(2)
K1 C23 K2 137.00(13)
O1 C25 C26 108.6(3)
O2 C26 C25 108.9(3)
O2 C27 C28 108.5(3)
O3 C28 C27 108.7(3)
O3 C29 C30 108.1(3)
O4 C30 C29 108.1(3)
O4 C31 C32 108.0(3)
O5 C32 C31 108.5(3)
O5 C33 C34 108.8(3)
O6 C34 C33 109.1(3)
O6 C35 C36 108.4(3)
O1 C36 C35 108.9(3)
O7 C37 C38 108.8(3)
O8 C38 C37 108.2(3)
O8 C39 C40 108.7(3)
O9 C40 C39 108.8(3)
O9 C41 C42 108.6(3)
O10 C42 C41 108.7(3)
O10 C43 C44 108.5(3)
O11 C44 C43 109.1(3)
O11 C45 C46 109.0(4)
O12 C46 C45 109.4(4)
O12 C47 C48 108.9(4)
O7 C48 C47 108.4(3)
C52 O13 C49 104.7(3)
O13 C49 C50 106.2(3)
C51 C50 C49 103.8(3)
C52 C51 C50 103.4(3)
O13 C52 C51 104.6(3)
C53 O14 C56 110.1(4)
O14 C53 C54 107.0(4)
C55 C54 C53 100.2(4)
C56 C55 C54 103.5(4)
O14 C56 C55 105.6(4)
C57 O15 C60 105.5
C58 C57 O15 103.7
C57 C58 C59 108.1
C60 C59 C58 103.8
C59 C60 O15 102.2
C60B O15B C57B 108.3
C58B C57B O15B 103.6
C57B C58B C59B 102.4
C60B C59B C58B 105.3
O15B C60B C59B 103.6

loop_
_geom_bond_atom_site_label_1
_geom_bond_atom_site_label_2
_geom_bond_distance
Tb1 Cnt1 2.463
Tb1 Cnt2 2.454
Tb1 Cnt3 2.451
Tb1 C8 2.675(4)
Tb1 C15 2.687(4)
Tb1 C3 2.708(4)
Tb1 C2 2.708(4)
Tb1 C14 2.713(4)
Tb1 C7 2.721(4)
Tb1 C4 2.722(4)
Tb1 C9 2.723(4)
Tb1 C16 2.726(4)
Tb1 C10 2.740(4)
Tb1 C13 2.741(4)
Tb1 C1 2.753(4)
Tb1 C17 2.767(4)
Tb1 C11 2.774(4)
Tb1 C5 2.785(4)
C1 C5 1.379(6)
C1 C2 1.390(6)
C2 C3 1.399(6)
C3 C4 1.416(6)
C4 C5 1.405(6)
C5 C6 1.517(6)
C7 C11 1.390(6)
C7 C8 1.431(7)
C8 C9 1.394(7)
C9 C10 1.383(6)
C10 C11 1.394(6)
C11 C12 1.517(6)
C13 C14 1.402(6)
C13 C17 1.405(5)
C14 C15 1.399(6)
C15 C16 1.406(7)
C16 C17 1.409(6)
C17 C18 1.509(6)
K1 Cnt4 2.846
K2 Cnt4 2.856
K1 O3 2.826(3)
K1 O6 2.835(3)
K1 O1 2.874(3)
K1 O5 2.939(3)
K1 O4 2.940(3)
K1 O2 2.994(3)
K1 C23 3.058(4)
K1 C19 3.063(4)
K1 C22 3.078(4)
K1 C21 3.104(4)
K1 C20 3.106(4)
K2 O9 2.858(3)
K2 O11 2.864(3)
K2 O7 2.886(3)
K2 O8 2.918(3)
K2 O12 2.960(3)
K2 O10 2.985(3)
K2 C23 3.068(4)
K2 C22 3.074(4)
K2 C19 3.096(4)
K2 C21 3.105(4)
K2 C20 3.111(4)
O1 C36 1.415(4)
O1 C25 1.427(5)
O2 C26 1.420(4)
O2 C27 1.424(4)
O3 C28 1.421(4)
O3 C29 1.429(4)
O4 C31 1.423(5)
O4 C30 1.427(4)
O5 C33 1.422(5)
O5 C32 1.424(5)
O6 C34 1.418(5)
O6 C35 1.421(5)
O7 C48 1.404(5)
O7 C37 1.419(4)
O8 C38 1.419(5)
O8 C39 1.424(4)
O9 C40 1.429(5)
O9 C41 1.435(5)
O10 C42 1.418(5)
O10 C43 1.420(5)
O11 C45 1.417(5)
O11 C44 1.420(5)
O12 C47 1.417(5)
O12 C46 1.421(5)
C19 C23 1.395(6)
C19 C20 1.399(6)
C20 C21 1.379(6)
C21 C22 1.379(6)
C22 C23 1.399(6)
C23 C24 1.530(6)
C25 C26 1.503(5)
C27 C28 1.494(5)
C29 C30 1.490(6)
C31 C32 1.493(6)
C33 C34 1.483(6)
C35 C36 1.496(6)
C37 C38 1.485(6)
C39 C40 1.484(6)
C41 C42 1.494(6)
C43 C44 1.488(6)
C45 C46 1.481(7)
C47 C48 1.495(6)
O13 C52 1.422(5)
O13 C49 1.428(5)
C49 C50 1.529(5)
C50 C51 1.525(6)
C51 C52 1.513(6)
O14 C53 1.407(6)
O14 C56 1.408(7)
C53 C54 1.517(6)
C54 C55 1.509(6)
C55 C56 1.479(7)
O15 C57 1.4173
O15 C60 1.5253
C57 C58 1.4094
C58 C59 1.5194
C59 C60 1.5161
O15B C60B 1.4108
O15B C57B 1.5178
C57B C58B 1.5141
C58B C59B 1.5269
C59B C60B 1.4147
